data_2203079
loop_
_publ_author_name
'Kawanami, Toshio'
'Ishizuka, Kentaro'
'Furuno, Hiroshi'
'Inanaga, Junji'

_publ_section_title
;
 Unique hydrogen bonding in the acetone-mediated helical structure of
 (<i>R</i>,<i>R</i>)-3,3'-bisBINOL
;
_journal_issue 1
_journal_name_full 'Acta Crystallographica Section E'
_journal_page_first o97
_journal_page_last o98
_journal_paper_doi 10.1107/S1600536803028538
_journal_volume 60
_journal_year 2004
_chemical_formula_iupac 'C40 H26 O4, 2C3 H6 O'
_chemical_formula_moiety 'C40 H26 O4, 2C3 H6 O'
_chemical_formula_sum 'C46 H38 O6'
_chemical_formula_weight 686.76
_space_group_IT_number 19
_symmetry_cell_setting orthorhombic
_symmetry_space_group_name_Hall 'P 2ac 2ab'
_symmetry_space_group_name_H-M 'P 21 21 21'
_audit_creation_method 'WinGX routine CIF_UPDATE'
_cell_angle_alpha 90
_cell_angle_beta 90
_cell_angle_gamma 90
_cell_formula_units_Z 4
_cell_length_a 13.403(2)
_cell_length_b 15.5692(10)
_cell_length_c 17.235(2)
_cell_measurement_reflns_used 38232
_cell_measurement_temperature 93(2)
_cell_measurement_theta_max 27.5
_cell_measurement_theta_min 3.0
_cell_volume 3596.5(7)
_computing_cell_refinement PROCESS-AUTO
_computing_data_collection 'PROCESS-AUTO (Rigaku Corporation, 1998)'
_computing_data_reduction 'CrystalStructure (Rigaku/MSC, 2001)'
_computing_molecular_graphics 'ORTEP-3 for Windows (Farrugia, 1997) '
_computing_publication_material 'WinGX (Farrugia, 1999)'
_computing_structure_refinement 'SHELXL97 (Sheldrick, 1997)'
_computing_structure_solution 'SHELXS97 (Sheldrick, 1997)'
_diffrn_measured_fraction_theta_full 0.993
_diffrn_measured_fraction_theta_max 0.993
_diffrn_measurement_device_type 'Rigaku R-AXIS RAPID'
_diffrn_measurement_method \w
_diffrn_radiation_type MoK\a
_diffrn_radiation_wavelength 0.7107
_diffrn_reflns_av_R_equivalents 0.0499
_diffrn_reflns_av_sigmaI/netI 0.0222
_diffrn_reflns_limit_h_max 17
_diffrn_reflns_limit_h_min -17
_diffrn_reflns_limit_k_max 20
_diffrn_reflns_limit_k_min -20
_diffrn_reflns_limit_l_max 22
_diffrn_reflns_limit_l_min -22
_diffrn_reflns_number 31216
_diffrn_reflns_theta_full 27.47
_diffrn_reflns_theta_max 27.47
_diffrn_reflns_theta_min 3.03
_diffrn_standards_decay_% 0
_diffrn_standards_interval_count 0
_diffrn_standards_interval_time 0
_diffrn_standards_number 0
_exptl_absorpt_coefficient_mu 0.083
_exptl_absorpt_correction_T_max 0.9675
_exptl_absorpt_correction_T_min 0.9518
_exptl_absorpt_correction_type multi-scan
_exptl_absorpt_process_details '(ABSCOR; Higashi, 1995)'
_exptl_crystal_colour colorless
_exptl_crystal_density_diffrn 1.268
_exptl_crystal_density_method 'not measured'
_exptl_crystal_description block
_exptl_crystal_F_000 1448
_exptl_crystal_size_max 0.60
_exptl_crystal_size_mid 0.55
_exptl_crystal_size_min 0.50
_refine_diff_density_max 0.208
_refine_diff_density_min -0.186
_refine_ls_extinction_method none
_refine_ls_goodness_of_fit_ref 1.087
_refine_ls_hydrogen_treatment mixed
_refine_ls_matrix_type full
_refine_ls_number_parameters 489
_refine_ls_number_reflns 4540
_refine_ls_number_restraints 0
_refine_ls_restrained_S_all 1.087
_refine_ls_R_factor_all 0.0396
_refine_ls_R_factor_gt 0.0369
_refine_ls_shift/su_max 0
_refine_ls_structure_factor_coef Fsqd
_refine_ls_weighting_details 'calc w = 1/[\s^2^(Fo^2^)+(0.0455P)^2^+1.2636P] where P = (Fo^2^+2Fc^2^)/3'
_refine_ls_weighting_scheme calc
_refine_ls_wR_factor_gt 0.0884
_refine_ls_wR_factor_ref 0.0996
_reflns_number_gt 4366
_reflns_number_total 4540
_reflns_threshold_expression I>2\s(I)
_cod_data_source_file lh6152.cif
_cod_data_source_block I
_cod_original_sg_symbol_H-M 'P 21 21 21 '
_cod_database_code 2203079
_cod_database_fobs_code 2203079

loop_
_symmetry_equiv_pos_as_xyz
'x, y, z'
'-x+1/2, -y, z+1/2'
'x+1/2, -y+1/2, -z'
'-x, y+1/2, -z+1/2'

loop_
_atom_site_label
_atom_site_fract_x
_atom_site_fract_y
_atom_site_fract_z
_atom_site_U_iso_or_equiv
_atom_site_adp_type
_atom_site_calc_flag
_atom_site_refinement_flags
_atom_site_occupancy
_atom_site_type_symbol
O1 -0.08777(13) 0.01546(11) 0.65147(9) 0.0329(3) Uani d . 1 O
O2 0.06346(12) 0.02066(10) 0.81031(10) 0.0298(3) Uani d . 1 O
O3 0.22721(12) 0.10109(10) 0.70258(9) 0.0290(3) Uani d . 1 O
O4 0.39041(12) -0.05410(10) 0.77821(10) 0.0305(3) Uani d . 1 O
O5 0.04114(12) 0.16047(11) 0.63711(9) 0.0329(4) Uani d . 1 O
O6 0.24774(13) -0.01320(11) 0.89128(9) 0.0332(3) Uani d . 1 O
C1 -0.14239(15) 0.03622(13) 0.78424(12) 0.0245(4) Uani d . 1 C
C2 -0.14680(16) -0.00515(14) 0.71339(12) 0.0271(4) Uani d . 1 C
C3 -0.21574(17) -0.07256(14) 0.70040(14) 0.0316(5) Uani d . 1 C
H5 -0.2172 -0.1005 0.6514 0.038 Uiso calc R 1 H
C4 -0.27996(17) -0.09787(15) 0.75726(14) 0.0319(5) Uani d . 1 C
H6 -0.3251 -0.1437 0.7476 0.038 Uiso calc R 1 H
C5 -0.28040(16) -0.05662(14) 0.83083(13) 0.0285(4) Uani d . 1 C
C6 -0.34890(17) -0.07952(16) 0.88987(14) 0.0343(5) Uani d . 1 C
H7 -0.3951 -0.1247 0.8809 0.041 Uiso calc R 1 H
C7 -0.34958(18) -0.03749(16) 0.95971(14) 0.0358(5) Uani d . 1 C
H8 -0.3966 -0.0527 0.9986 0.043 Uiso calc R 1 H
C8 -0.27996(17) 0.02841(16) 0.97325(14) 0.0329(5) Uani d . 1 C
H9 -0.2804 0.0576 1.0216 0.039 Uiso calc R 1 H
C9 -0.21128(17) 0.05136(14) 0.91781(13) 0.0283(4) Uani d . 1 C
H10 -0.1640 0.0951 0.9289 0.034 Uiso calc R 1 H
C10 -0.21001(15) 0.01047(13) 0.84413(13) 0.0254(4) Uani d . 1 C
C11 -0.07562(15) 0.11183(13) 0.79580(12) 0.0243(4) Uani d . 1 C
C12 0.02620(15) 0.10253(13) 0.80782(11) 0.0242(4) Uani d . 1 C
C13 0.08930(15) 0.17577(13) 0.81652(11) 0.0237(4) Uani d . 1 C
C14 0.04616(16) 0.25577(13) 0.81826(12) 0.0246(4) Uani d . 1 C
H11 0.0876 0.3044 0.8264 0.030 Uiso calc R 1 H
C15 -0.05751(15) 0.26864(13) 0.80849(12) 0.0248(4) Uani d . 1 C
C16 -0.09980(16) 0.35216(14) 0.81064(13) 0.0288(4) Uani d . 1 C
H12 -0.0583 0.4006 0.8196 0.035 Uiso calc R 1 H
C17 -0.20023(17) 0.36328(14) 0.79980(13) 0.0307(5) Uani d . 1 C
H13 -0.2283 0.4192 0.8022 0.037 Uiso calc R 1 H
C18 -0.26222(17) 0.29157(14) 0.78510(14) 0.0307(5) Uani d . 1 C
H14 -0.3317 0.2999 0.7771 0.037 Uiso calc R 1 H
C19 -0.22325(16) 0.21018(14) 0.78219(13) 0.0285(4) Uani d . 1 C
H15 -0.2658 0.1629 0.7714 0.034 Uiso calc R 1 H
C20 -0.11913(15) 0.19570(13) 0.79522(12) 0.0243(4) Uani d . 1 C
C21 0.36725(15) 0.12905(13) 0.78190(11) 0.0232(4) Uani d . 1 C
C22 0.26459(15) 0.13343(13) 0.77035(12) 0.0238(4) Uani d . 1 C
C23 0.20017(15) 0.17027(13) 0.82767(12) 0.0241(4) Uani d . 1 C
C24 0.24162(16) 0.20631(14) 0.89221(12) 0.0259(4) Uani d . 1 C
H16 0.1990 0.2322 0.9295 0.031 Uiso calc R 1 H
C25 0.34618(16) 0.20657(13) 0.90573(12) 0.0251(4) Uani d . 1 C
C26 0.38821(17) 0.24565(15) 0.97228(13) 0.0302(5) Uani d . 1 C
H17 0.3458 0.2714 1.0098 0.036 Uiso calc R 1 H
C27 0.48981(18) 0.24670(17) 0.98319(13) 0.0339(5) Uani d . 1 C
H18 0.5175 0.2747 1.0272 0.041 Uiso calc R 1 H
C28 0.55301(17) 0.20600(16) 0.92873(13) 0.0325(5) Uani d . 1 C
H19 0.6232 0.2068 0.9365 0.039 Uiso calc R 1 H
C29 0.51451(16) 0.16557(15) 0.86516(13) 0.0282(4) Uani d . 1 C
H20 0.5581 0.1367 0.8303 0.034 Uiso calc R 1 H
C30 0.40980(15) 0.16597(13) 0.85027(12) 0.0247(4) Uani d . 1 C
C31 0.43284(15) 0.08421(13) 0.72419(12) 0.0247(4) Uani d . 1 C
C32 0.43858(15) -0.00399(13) 0.72525(12) 0.0256(4) Uani d . 1 C
C33 0.49733(16) -0.04926(15) 0.67012(13) 0.0292(4) Uani d . 1 C
H21 0.4966 -0.1103 0.6695 0.035 Uiso calc R 1 H
C34 0.55447(16) -0.00578(14) 0.61831(13) 0.0296(4) Uani d . 1 C
H26 0.5929 -0.0368 0.5814 0.035 Uiso calc R 1 H
C35 0.55761(15) 0.08544(14) 0.61846(12) 0.0265(4) Uani d . 1 C
C36 0.62326(17) 0.13222(15) 0.56965(13) 0.0311(5) Uani d . 1 C
H25 0.6656 0.1020 0.5349 0.037 Uiso calc R 1 H
C37 0.62687(18) 0.21972(16) 0.57159(14) 0.0329(5) Uani d . 1 C
H24 0.6714 0.2499 0.5385 0.039 Uiso calc R 1 H
C38 0.56409(17) 0.26531(15) 0.62299(13) 0.0304(5) Uani d . 1 C
H23 0.5666 0.3263 0.6244 0.036 Uiso calc R 1 H
C39 0.49921(16) 0.22195(14) 0.67112(13) 0.0278(4) Uani d . 1 C
H22 0.4567 0.2536 0.7047 0.033 Uiso calc R 1 H
C40 0.49469(15) 0.13120(14) 0.67148(12) 0.0243(4) Uani d . 1 C
C41 0.01214(19) 0.23431(16) 0.62296(13) 0.0324(5) Uani d . 1 C
C42 -0.0909(2) 0.25034(19) 0.59392(16) 0.0453(6) Uani d . 1 C
H29 -0.0879 0.2708 0.5402 0.068 Uiso calc R 1 H
H28 -0.1232 0.2939 0.6264 0.068 Uiso calc R 1 H
H27 -0.1294 0.1969 0.5961 0.068 Uiso calc R 1 H
C43 0.0796(2) 0.30987(18) 0.63304(15) 0.0488(7) Uani d . 1 C
H30 0.1436 0.2907 0.6543 0.073 Uiso calc R 1 H
H31 0.0488 0.3511 0.6687 0.073 Uiso calc R 1 H
H32 0.0907 0.3374 0.5827 0.073 Uiso calc R 1 H
C44 0.26209(19) -0.00377(17) 0.96072(14) 0.0348(5) Uani d . 1 C
C45 0.3650(2) -0.0076(2) 0.99450(16) 0.0448(6) Uani d . 1 C
H33 0.4139 -0.0143 0.9526 0.067 Uiso calc R 1 H
H34 0.3698 -0.0567 1.0300 0.067 Uiso calc R 1 H
H35 0.3788 0.0455 1.0230 0.067 Uiso calc R 1 H
C46 0.1773(2) 0.0140(3) 1.01510(18) 0.0623(9) Uani d . 1 C
H36 0.1140 0.0096 0.9869 0.093 Uiso calc R 1 H
H37 0.1843 0.0721 1.0364 0.093 Uiso calc R 1 H
H38 0.1783 -0.0279 1.0575 0.093 Uiso calc R 1 H
H1 -0.046(2) 0.064(2) 0.6598(19) 0.052(9) Uiso d . 1 H
H2 0.128(3) 0.019(2) 0.832(2) 0.071(11) Uiso d . 1 H
H3 0.164(3) 0.125(2) 0.691(2) 0.070(11) Uiso d . 1 H
H4 0.347(3) -0.024(2) 0.812(2) 0.065(10) Uiso d . 1 H

loop_
_atom_site_aniso_label
_atom_site_aniso_U_11
_atom_site_aniso_U_22
_atom_site_aniso_U_33
_atom_site_aniso_U_12
_atom_site_aniso_U_13
_atom_site_aniso_U_23
O1 0.0339(8) 0.0367(8) 0.0280(7) -0.0014(7) 0.0000(7) -0.0038(7)
O2 0.0236(7) 0.0261(7) 0.0396(9) 0.0025(6) -0.0030(7) -0.0038(6)
O3 0.0239(7) 0.0385(8) 0.0246(7) 0.0019(7) -0.0026(6) -0.0086(6)
O4 0.0288(8) 0.0273(7) 0.0354(8) -0.0021(6) 0.0032(7) -0.0007(7)
O5 0.0294(8) 0.0415(9) 0.0278(7) -0.0004(7) 0.0005(6) -0.0013(7)
O6 0.0310(8) 0.0364(8) 0.0321(8) -0.0003(7) 0.0003(7) 0.0029(7)
C1 0.0201(9) 0.0258(9) 0.0275(10) 0.0022(8) -0.0023(8) -0.0003(8)
C2 0.0236(9) 0.0304(10) 0.0273(10) 0.0046(8) -0.0039(8) 0.0006(8)
C3 0.0292(10) 0.0319(11) 0.0338(11) 0.0035(9) -0.0080(9) -0.0048(9)
C4 0.0256(10) 0.0305(11) 0.0397(12) -0.0029(9) -0.0082(9) -0.0018(9)
C5 0.0205(9) 0.0298(10) 0.0352(11) 0.0011(8) -0.0042(8) 0.0002(9)
C6 0.0238(10) 0.0377(12) 0.0413(12) -0.0041(9) -0.0034(10) 0.0052(10)
C7 0.0260(11) 0.0435(13) 0.0378(12) 0.0032(10) 0.0032(10) 0.0117(10)
C8 0.0302(11) 0.0369(12) 0.0316(11) 0.0049(10) -0.0015(9) 0.0009(9)
C9 0.0265(10) 0.0279(10) 0.0306(10) 0.0012(9) -0.0018(9) 0.0002(8)
C10 0.0195(9) 0.0253(9) 0.0314(10) 0.0023(8) -0.0030(8) 0.0004(8)
C11 0.0223(9) 0.0285(10) 0.0222(9) 0.0016(8) -0.0014(8) -0.0018(8)
C12 0.0250(10) 0.0268(10) 0.0209(9) 0.0018(8) 0.0000(8) -0.0019(8)
C13 0.0203(9) 0.0305(10) 0.0201(8) 0.0003(8) -0.0005(7) -0.0030(8)
C14 0.0219(9) 0.0282(10) 0.0238(9) -0.0027(8) -0.0002(8) -0.0006(8)
C15 0.0211(9) 0.0292(10) 0.0242(9) -0.0004(8) -0.0004(8) 0.0019(8)
C16 0.0274(10) 0.0271(10) 0.0318(10) 0.0009(9) -0.0021(9) 0.0014(8)
C17 0.0291(11) 0.0282(10) 0.0348(11) 0.0036(9) -0.0028(9) 0.0025(9)
C18 0.0229(10) 0.0329(11) 0.0363(11) 0.0027(9) -0.0012(9) 0.0025(9)
C19 0.0207(10) 0.0293(10) 0.0354(11) 0.0004(8) -0.0023(9) 0.0015(9)
C20 0.0233(10) 0.0281(10) 0.0216(9) -0.0012(8) -0.0011(8) -0.0001(8)
C21 0.0213(9) 0.0252(9) 0.0232(9) 0.0004(8) -0.0002(8) -0.0001(8)
C22 0.0229(9) 0.0262(9) 0.0223(9) -0.0005(8) -0.0020(8) -0.0008(8)
C23 0.0201(9) 0.0259(9) 0.0265(9) 0.0012(8) 0.0009(8) 0.0006(8)
C24 0.0232(10) 0.0285(10) 0.0262(10) 0.0016(8) 0.0017(8) -0.0029(8)
C25 0.0232(10) 0.0270(9) 0.0251(9) -0.0011(8) -0.0014(8) -0.0027(8)
C26 0.0269(11) 0.0351(11) 0.0286(10) 0.0007(9) 0.0010(9) -0.0047(9)
C27 0.0298(11) 0.0428(13) 0.0293(11) -0.0044(10) -0.0058(9) -0.0056(10)
C28 0.0235(10) 0.0431(12) 0.0310(11) -0.0007(10) -0.0042(9) 0.0004(10)
C29 0.0220(10) 0.0341(11) 0.0284(10) 0.0029(8) -0.0005(8) -0.0015(9)
C30 0.0222(9) 0.0277(10) 0.0242(9) 0.0004(8) -0.0014(8) 0.0014(8)
C31 0.0195(9) 0.0280(9) 0.0265(9) 0.0023(8) -0.0028(8) -0.0042(8)
C32 0.0200(9) 0.0280(10) 0.0287(10) 0.0009(8) -0.0013(8) -0.0011(8)
C33 0.0250(10) 0.0276(10) 0.0352(11) 0.0052(8) -0.0015(9) -0.0034(9)
C34 0.0234(10) 0.0325(11) 0.0328(10) 0.0064(9) -0.0003(9) -0.0062(9)
C35 0.0210(9) 0.0324(10) 0.0261(9) 0.0039(8) -0.0013(8) -0.0042(8)
C36 0.0258(10) 0.0404(12) 0.0270(10) 0.0067(10) 0.0036(9) -0.0030(9)
C37 0.0272(11) 0.0396(12) 0.0319(11) -0.0005(9) 0.0050(9) 0.0029(9)
C38 0.0309(11) 0.0303(10) 0.0301(10) 0.0003(9) -0.0008(9) 0.0008(9)
C39 0.0243(10) 0.0293(10) 0.0299(10) 0.0029(8) 0.0011(9) -0.0035(8)
C40 0.0202(9) 0.0294(10) 0.0233(9) 0.0012(8) -0.0018(8) -0.0018(8)
C41 0.0367(12) 0.0372(12) 0.0233(10) -0.0021(10) 0.0024(9) -0.0005(9)
C42 0.0441(15) 0.0485(15) 0.0434(14) 0.0079(13) -0.0071(12) 0.0023(12)
C43 0.0653(18) 0.0490(15) 0.0321(12) -0.0216(14) 0.0033(13) 0.0012(11)
C44 0.0355(12) 0.0389(12) 0.0299(11) 0.0020(10) 0.0009(9) 0.0047(10)
C45 0.0420(14) 0.0542(16) 0.0380(13) 0.0034(13) -0.0100(11) 0.0024(12)
C46 0.0497(17) 0.095(3) 0.0419(15) 0.0112(18) 0.0136(14) 0.0027(17)

loop_
_atom_type_symbol
_atom_type_description
_atom_type_scat_dispersion_real
_atom_type_scat_dispersion_imag
_atom_type_scat_source
C C 0.0033 0 'International Tables Vol C Tables 4.2.6.8 and 6.1.1.4'
H H 0 0 'International Tables Vol C Tables 4.2.6.8 and 6.1.1.4'
O O 0.0106 0 'International Tables Vol C Tables 4.2.6.8 and 6.1.1.4'

loop_
_geom_angle_atom_site_label_1
_geom_angle_atom_site_label_2
_geom_angle_atom_site_label_3
_geom_angle
C2 O1 H1 114(2)
C12 O2 H2 112(2)
C22 O3 H3 111(2)
C32 O4 H4 115(2)
C2 C1 C10 118.66(19)
C2 C1 C11 120.76(19)
C10 C1 C11 120.31(18)
O1 C2 C1 123.77(19)
O1 C2 C3 115.36(19)
C1 C2 C3 120.9(2)
C4 C3 C2 120.8(2)
C4 C3 H5 119.6
C2 C3 H5 119.6
C3 C4 C5 120.9(2)
C3 C4 H6 119.6
C5 C4 H6 119.6
C6 C5 C4 122.0(2)
C6 C5 C10 119.9(2)
C4 C5 C10 118.1(2)
C7 C6 C5 121.0(2)
C7 C6 H7 119.5
C5 C6 H7 119.5
C6 C7 C8 119.3(2)
C6 C7 H8 120.3
C8 C7 H8 120.3
C9 C8 C7 121.3(2)
C9 C8 H9 119.4
C7 C8 H9 119.4
C8 C9 C10 120.9(2)
C8 C9 H10 119.6
C10 C9 H10 119.6
C9 C10 C5 117.6(2)
C9 C10 C1 121.79(19)
C5 C10 C1 120.55(19)
C12 C11 C20 119.82(19)
C12 C11 C1 121.83(19)
C20 C11 C1 118.35(17)
O2 C12 C11 117.40(19)
O2 C12 C13 121.61(18)
C11 C12 C13 120.99(19)
C14 C13 C12 118.50(18)
C14 C13 C23 117.76(19)
C12 C13 C23 123.68(19)
C13 C14 C15 122.66(19)
C13 C14 H11 118.7
C15 C14 H11 118.7
C14 C15 C16 121.28(19)
C14 C15 C20 118.46(19)
C16 C15 C20 120.25(19)
C17 C16 C15 120.3(2)
C17 C16 H12 119.8
C15 C16 H12 119.8
C16 C17 C18 120.1(2)
C16 C17 H13 119.9
C18 C17 H13 119.9
C19 C18 C17 120.8(2)
C19 C18 H14 119.6
C17 C18 H14 119.6
C18 C19 C20 120.7(2)
C18 C19 H15 119.6
C20 C19 H15 119.6
C15 C20 C11 119.40(18)
C15 C20 C19 117.74(19)
C11 C20 C19 122.85(19)
C22 C21 C30 119.51(18)
C22 C21 C31 120.49(18)
C30 C21 C31 119.99(18)
O3 C22 C21 117.80(18)
O3 C22 C23 121.07(18)
C21 C22 C23 121.13(18)
C24 C23 C22 118.80(18)
C24 C23 C13 118.97(19)
C22 C23 C13 122.11(18)
C23 C24 C25 122.46(19)
C23 C24 H16 118.8
C25 C24 H16 118.8
C26 C25 C24 121.8(2)
C26 C25 C30 119.66(19)
C24 C25 C30 118.55(18)
C27 C26 C25 120.7(2)
C27 C26 H17 119.7
C25 C26 H17 119.7
C26 C27 C28 119.8(2)
C26 C27 H18 120.1
C28 C27 H18 120.1
C29 C28 C27 120.9(2)
C29 C28 H19 119.6
C27 C28 H19 119.6
C28 C29 C30 121.0(2)
C28 C29 H20 119.5
C30 C29 H20 119.5
C29 C30 C25 117.95(19)
C29 C30 C21 122.61(19)
C25 C30 C21 119.42(18)
C32 C31 C40 119.11(19)
C32 C31 C21 119.25(19)
C40 C31 C21 121.51(18)
O4 C32 C31 123.62(19)
O4 C32 C33 115.23(19)
C31 C32 C33 121.1(2)
C34 C33 C32 120.3(2)
C34 C33 H21 119.8
C32 C33 H21 119.8
C33 C34 C35 120.9(2)
C33 C34 H26 119.5
C35 C34 H26 119.5
C36 C35 C34 122.0(2)
C36 C35 C40 119.2(2)
C34 C35 C40 118.7(2)
C37 C36 C35 121.4(2)
C37 C36 H25 119.3
C35 C36 H25 119.3
C36 C37 C38 119.7(2)
C36 C37 H24 120.1
C38 C37 H24 120.1
C39 C38 C37 120.5(2)
C39 C38 H23 119.8
C37 C38 H23 119.8
C38 C39 C40 121.3(2)
C38 C39 H22 119.4
C40 C39 H22 119.4
C39 C40 C31 122.57(19)
C39 C40 C35 118.0(2)
C31 C40 C35 119.44(19)
O5 C41 C42 120.8(2)
O5 C41 C43 121.2(2)
C42 C41 C43 117.9(2)
C41 C42 H29 109.5
C41 C42 H28 109.5
H29 C42 H28 109.5
C41 C42 H27 109.5
H29 C42 H27 109.5
H28 C42 H27 109.5
C41 C43 H30 109.5
C41 C43 H31 109.5
H30 C43 H31 109.5
C41 C43 H32 109.5
H30 C43 H32 109.5
H31 C43 H32 109.5
O6 C44 C46 121.1(2)
O6 C44 C45 121.4(2)
C46 C44 C45 117.5(2)
C44 C45 H33 109.5
C44 C45 H34 109.5
H33 C45 H34 109.5
C44 C45 H35 109.5
H33 C45 H35 109.5
H34 C45 H35 109.5
C44 C46 H36 109.5
C44 C46 H37 109.5
H36 C46 H37 109.5
C44 C46 H38 109.5
H36 C46 H38 109.5
H37 C46 H38 109.5

loop_
_geom_bond_atom_site_label_1
_geom_bond_atom_site_label_2
_geom_bond_distance
O1 C2 1.367(3)
O1 H1 0.95(3)
O2 C12 1.370(3)
O2 H2 0.95(4)
O3 C22 1.367(2)
O3 H3 0.94(4)
O4 C32 1.363(3)
O4 H4 0.94(4)
O5 C41 1.238(3)
O6 C44 1.221(3)
C1 C2 1.382(3)
C1 C10 1.431(3)
C1 C11 1.492(3)
C2 C3 1.416(3)
C3 C4 1.363(3)
C3 H5 0.9500
C4 C5 1.421(3)
C4 H6 0.9500
C5 C6 1.416(3)
C5 C10 1.426(3)
C6 C7 1.370(4)
C6 H7 0.9500
C7 C8 1.406(4)
C7 H8 0.9500
C8 C9 1.374(3)
C8 H9 0.9500
C9 C10 1.421(3)
C9 H10 0.9500
C11 C12 1.388(3)
C11 C20 1.430(3)
C12 C13 1.428(3)
C13 C14 1.374(3)
C13 C23 1.501(3)
C14 C15 1.414(3)
C14 H11 0.9500
C15 C16 1.419(3)
C15 C20 1.423(3)
C16 C17 1.370(3)
C16 H12 0.9500
C17 C18 1.415(3)
C17 H13 0.9500
C18 C19 1.371(3)
C18 H14 0.9500
C19 C20 1.431(3)
C19 H15 0.9500
C21 C22 1.392(3)
C21 C30 1.430(3)
C21 C31 1.500(3)
C22 C23 1.432(3)
C23 C24 1.364(3)
C24 C25 1.421(3)
C24 H16 0.9500
C25 C26 1.415(3)
C25 C30 1.428(3)
C26 C27 1.375(3)
C26 H17 0.9500
C27 C28 1.414(3)
C27 H18 0.9500
C28 C29 1.365(3)
C28 H19 0.9500
C29 C30 1.427(3)
C29 H20 0.9500
C31 C32 1.376(3)
C31 C40 1.431(3)
C32 C33 1.421(3)
C33 C34 1.357(3)
C33 H21 0.9500
C34 C35 1.421(3)
C34 H26 0.9500
C35 C36 1.419(3)
C35 C40 1.433(3)
C36 C37 1.363(3)
C36 H25 0.9500
C37 C38 1.413(3)
C37 H24 0.9500
C38 C39 1.378(3)
C38 H23 0.9500
C39 C40 1.414(3)
C39 H22 0.9500
C41 C42 1.490(4)
C41 C43 1.494(4)
C42 H29 0.9800
C42 H28 0.9800
C42 H27 0.9800
C43 H30 0.9800
C43 H31 0.9800
C43 H32 0.9800
C44 C46 1.499(4)
C44 C45 1.499(4)
C45 H33 0.9800
C45 H34 0.9800
C45 H35 0.9800
C46 H36 0.9800
C46 H37 0.9800
C46 H38 0.9800

loop_
_geom_hbond_atom_site_label_D
_geom_hbond_atom_site_label_H
_geom_hbond_atom_site_label_A
_geom_hbond_distance_DH
_geom_hbond_distance_HA
_geom_hbond_distance_DA
_geom_hbond_angle_DHA
O1 H1 O5 0.95(3) 1.94(3) 2.854(2) 160(3)
O2 H2 O6 0.95(4) 1.96(4) 2.885(2) 164(3)
O3 H3 O5 0.94(4) 1.98(4) 2.889(2) 163(3)
O4 H4 O6 0.94(4) 1.92(4) 2.803(2) 156(3)

loop_
_geom_torsion_atom_site_label_1
_geom_torsion_atom_site_label_2
_geom_torsion_atom_site_label_3
_geom_torsion_atom_site_label_4
_geom_torsion
C10 C1 C2 O1 178.28(18)
C11 C1 C2 O1 4.2(3)
C10 C1 C2 C3 -0.9(3)
C11 C1 C2 C3 -174.98(19)
O1 C2 C3 C4 -178.8(2)
C1 C2 C3 C4 0.5(3)
C2 C3 C4 C5 0.8(3)
C3 C4 C5 C6 177.6(2)
C3 C4 C5 C10 -1.6(3)
C4 C5 C6 C7 -178.4(2)
C10 C5 C6 C7 0.8(3)
C5 C6 C7 C8 -1.1(3)
C6 C7 C8 C9 0.0(3)
C7 C8 C9 C10 1.5(3)
C8 C9 C10 C5 -1.8(3)
C8 C9 C10 C1 176.9(2)
C6 C5 C10 C9 0.7(3)
C4 C5 C10 C9 179.86(19)
C6 C5 C10 C1 -178.02(19)
C4 C5 C10 C1 1.2(3)
C2 C1 C10 C9 -178.58(19)
C11 C1 C10 C9 -4.5(3)
C2 C1 C10 C5 0.0(3)
C11 C1 C10 C5 174.15(19)
C2 C1 C11 C12 -78.6(3)
C10 C1 C11 C12 107.4(2)
C2 C1 C11 C20 102.1(2)
C10 C1 C11 C20 -71.8(3)
C20 C11 C12 O2 177.95(18)
C1 C11 C12 O2 -1.3(3)
C20 C11 C12 C13 -2.6(3)
C1 C11 C12 C13 178.17(18)
O2 C12 C13 C14 -176.00(19)
C11 C12 C13 C14 4.5(3)
O2 C12 C13 C23 1.0(3)
C11 C12 C13 C23 -178.4(2)
C12 C13 C14 C15 -2.8(3)
C23 C13 C14 C15 -179.95(19)
C13 C14 C15 C16 179.96(19)
C13 C14 C15 C20 -0.9(3)
C14 C15 C16 C17 179.0(2)
C20 C15 C16 C17 -0.1(3)
C15 C16 C17 C18 -1.1(3)
C16 C17 C18 C19 0.6(4)
C17 C18 C19 C20 1.0(4)
C14 C15 C20 C11 2.9(3)
C16 C15 C20 C11 -178.0(2)
C14 C15 C20 C19 -177.4(2)
C16 C15 C20 C19 1.7(3)
C12 C11 C20 C15 -1.2(3)
C1 C11 C20 C15 178.08(19)
C12 C11 C20 C19 179.2(2)
C1 C11 C20 C19 -1.6(3)
C18 C19 C20 C15 -2.1(3)
C18 C19 C20 C11 177.5(2)
C30 C21 C22 O3 176.92(18)
C31 C21 C22 O3 -4.5(3)
C30 C21 C22 C23 -3.3(3)
C31 C21 C22 C23 175.24(18)
O3 C22 C23 C24 -176.10(19)
C21 C22 C23 C24 4.2(3)
O3 C22 C23 C13 -0.3(3)
C21 C22 C23 C13 180.0(2)
C14 C13 C23 C24 54.9(3)
C12 C13 C23 C24 -122.1(2)
C14 C13 C23 C22 -120.9(2)
C12 C13 C23 C22 62.1(3)
C22 C23 C24 C25 -1.8(3)
C13 C23 C24 C25 -177.7(2)
C23 C24 C25 C26 178.8(2)
C23 C24 C25 C30 -1.3(3)
C24 C25 C26 C27 -178.5(2)
C30 C25 C26 C27 1.5(3)
C25 C26 C27 C28 -2.0(4)
C26 C27 C28 C29 0.1(4)
C27 C28 C29 C30 2.4(4)
C28 C29 C30 C25 -2.8(3)
C28 C29 C30 C21 176.0(2)
C26 C25 C30 C29 0.8(3)
C24 C25 C30 C29 -179.1(2)
C26 C25 C30 C21 -178.0(2)
C24 C25 C30 C21 2.1(3)
C22 C21 C30 C29 -178.6(2)
C31 C21 C30 C29 2.8(3)
C22 C21 C30 C25 0.2(3)
C31 C21 C30 C25 -178.41(19)
C22 C21 C31 C32 -79.1(3)
C30 C21 C31 C32 99.4(2)
C22 C21 C31 C40 105.1(2)
C30 C21 C31 C40 -76.3(3)
C40 C31 C32 O4 173.31(18)
C21 C31 C32 O4 -2.5(3)
C40 C31 C32 C33 -6.1(3)
C21 C31 C32 C33 178.02(19)
O4 C32 C33 C34 -175.1(2)
C31 C32 C33 C34 4.4(3)
C32 C33 C34 C35 0.6(3)
C33 C34 C35 C36 174.3(2)
C33 C34 C35 C40 -3.6(3)
C34 C35 C36 C37 -178.6(2)
C40 C35 C36 C37 -0.7(3)
C35 C36 C37 C38 -0.1(4)
C36 C37 C38 C39 0.0(4)
C37 C38 C39 C40 1.1(3)
C38 C39 C40 C31 175.9(2)
C38 C39 C40 C35 -1.9(3)
C32 C31 C40 C39 -174.8(2)
C21 C31 C40 C39 1.0(3)
C32 C31 C40 C35 3.0(3)
C21 C31 C40 C35 178.74(18)
C36 C35 C40 C39 1.7(3)
C34 C35 C40 C39 179.7(2)
C36 C35 C40 C31 -176.16(19)
C34 C35 C40 C31 1.8(3)

loop_
_cod_related_entry_id
_cod_related_entry_database
_cod_related_entry_code
1 ChemSpider 21131194
